data_2106539
loop_
_publ_author_name
'Koster, A.S.'
'Renaud, J.P.P.'
'Rieck, G.D.'

_publ_section_title
;
 The crystal structures at 295 and 1275 K of bismuth uranate, Bi2 U O6
;
_journal_name_full 'Acta Crystallographica B (24,1968-38,1982)'
_journal_page_first 127
_journal_page_last 131
_journal_volume 31
_journal_year 1975
_chemical_formula_sum 'Bi2 O6 U'
_chemical_name_systematic 'Bi2 U O6'
_space_group_IT_number 5
_symmetry_space_group_name_Hall 'C 2y'
_symmetry_space_group_name_H-M 'C 1 2 1'
_cell_angle_alpha 90
_cell_angle_beta 90.16
_cell_angle_gamma 90
_cell_formula_units_Z 2
_cell_length_a 6.872
_cell_length_b 4.009
_cell_length_c 9.69
_cell_volume 266.957
_citation_journal_id_ASTM ACBCAR
_cod_data_source_file Koster_ACBCAR_1975_1812.cif
_cod_data_source_block Bi2O6U1
_cod_original_formula_sum 'Bi2 O6 U1'
_cod_database_code 2106539

loop_
_symmetry_equiv_pos_as_xyz
x,y,z
-x,y,-z
x+1/2,y+1/2,z
-x+1/2,y+1/2,-z

loop_
_atom_site_label
_atom_site_type_symbol
_atom_site_fract_x
_atom_site_fract_y
_atom_site_fract_z
_atom_site_occupancy
_atom_site_U_iso_or_equiv
Bi1 Bi+3 0.663 -0.032 0.358 1 0.0
O1 O-2 0.664 -0.085 0.013 1 0.0
O2 O-2 0.659 0 0.584 1 0.0
O3 O-2 0 0 0.197 1 0.0
U1 U+6 0 0 0 1 0.0
